data_8101424
loop_
_publ_author_name
'Yates, Matthew H.'
'Ciufoloni, Marco A.'
'Bavoux, C.'
'Perrin, M.'

_publ_section_title
;
Crystal structure of 2-(bromomethyl)-spiro[2,3-dihydro-5-methoxybenzofuran-
3,1'(4',4'-ethylendioxy)cyclohexane], C~17~H~21~BrO~4~
;
_journal_issue 1
_journal_name_full 'Zeitschrift f\"ur Kristallographie - New Crystal Structures'
_journal_page_first 55
_journal_page_last 56
_journal_volume 214
_journal_year 1999
_chemical_formula_sum 'C17 H21 Br O4'
_chemical_formula_weight 369.26
_space_group_IT_number 14
_symmetry_cell_setting monoclinic
_symmetry_space_group_name_Hall '-P 2ybc'
_symmetry_space_group_name_H-M 'P 1 21/c 1'
_cell_angle_alpha 90.000(1)
_cell_angle_beta 93.651(1)
_cell_angle_gamma 90.000(1)
_cell_formula_units_Z 4
_cell_length_a 6.640(1)
_cell_length_b 17.034(1)
_cell_length_c 14.168(1)
_cell_measurement_temperature 293
_cell_volume 1599.2(4)
_exptl_crystal_density_diffrn 1.53
_refine_ls_R_factor_obs 0.0480
_refine_ls_wR_factor_obs 0.1368
_cod_original_sg_symbol_H-M 'P 21/c'
_cod_original_formula_sum 'C17 H21 Br1 O4'
_cod_database_code 8101424

loop_
_symmetry_equiv_pos_as_xyz
'x, y, z'
'-x, y+1/2, -z+1/2'
'-x, -y, -z'
'x, -y-1/2, z-1/2'

loop_
_atom_site_aniso_label
_atom_site_aniso_U_11
_atom_site_aniso_U_22
_atom_site_aniso_U_33
_atom_site_aniso_U_23
_atom_site_aniso_U_13
_atom_site_aniso_U_12
Br1 0.0860(9) 0.0336(6) 0.0708(7) -0.0044(4) 0.0389(5) -0.0162(4)
O2 0.037(3) 0.043(3) 0.034(3) -0.007(2) 0.011(2) -0.008(2)
O3 0.025(3) 0.039(3) 0.042(3) -0.010(2) 0.006(2) -0.002(2)
O4 0.062(4) 0.052(4) 0.040(3) -0.012(3) 0.014(3) -0.034(3)
O5 0.074(5) 0.061(4) 0.040(3) -0.021(3) 0.009(3) -0.013(3)
C6 0.031(5) 0.033(4) 0.028(4) 0.005(3) 0.005(3) 0.004(3)
C7 0.028(4) 0.035(4) 0.025(4) 0.000(3) 0.005(3) 0.000(3)
C8 0.026(4) 0.043(5) 0.031(4) -0.003(3) 0.003(3) 0.000(3)
C9 0.034(5) 0.027(4) 0.035(4) -0.003(3) -0.002(3) -0.001(3)
C10 0.036(5) 0.042(5) 0.028(4) -0.010(3) 0.010(3) -0.014(4)
C11 0.033(5) 0.033(4) 0.029(4) -0.003(3) 0.007(3) -0.002(3)
C12 0.025(4) 0.028(4) 0.031(4) 0.000(3) -0.001(3) -0.003(3)
C13 0.032(5) 0.037(5) 0.039(4) 0.001(3) 0.001(4) -0.006(3)
C14 0.041(5) 0.038(5) 0.042(5) 0.011(3) 0.011(4) 0.002(4)
C15 0.042(5) 0.024(4) 0.036(4) -0.001(3) 0.005(3) 0.003(3)
C16 0.033(5) 0.032(5) 0.029(4) 0.004(3) 0.007(3) -0.001(3)
C17 0.046(5) 0.048(5) 0.024(4) -0.009(3) 0.007(4) 0.003(4)
C18 0.052(6) 0.049(6) 0.032(4) -0.001(3) 0.014(4) 0.010(4)
C19 0.045(5) 0.026(4) 0.043(4) -0.002(3) 0.013(4) -0.001(3)
C20 0.071(7) 0.060(7) 0.055(6) -0.024(4) 0.004(5) -0.020(5)
C21 0.063(7) 0.054(6) 0.053(5) 0.001(4) 0.017(5) -0.023(5)
C22 0.087(8) 0.073(7) 0.068(6) -0.020(5) 0.038(6) -0.033(6)

loop_
_atom_site_label
_atom_site_type_symbol
_atom_site_fract_x
_atom_site_fract_y
_atom_site_fract_z
_atom_site_U_iso_or_equiv
_atom_site_thermal_displace_type
_atom_site_occupancy
_atom_site_calc_flag
_atom_site_refinement_flags
_atom_site_disorder_group
Br1 Br 0.1025(2) 0.43079(5) 0.63627(7) 0.0620(4) Uani 1 d . .
O2 O -0.3970(8) 0.1893(3) 0.9346(3) 0.0377(13) Uani 1 d . .
O3 O 0.1823(7) 0.2502(3) 0.6183(3) 0.0348(12) Uani 1 d . .
O4 O -0.4548(9) 0.0989(3) 0.8151(4) 0.051(2) Uani 1 d . .
O5 O -0.1641(10) 0.0462(4) 0.3569(4) 0.058(2) Uani 1 d . .
C6 C 0.1084(11) 0.1975(4) 0.5503(5) 0.030(2) Uani 1 d . .
C7 C -0.0736(11) 0.1659(4) 0.5699(5) 0.029(2) Uani 1 d . .
C8 C -0.4110(11) 0.2336(4) 0.7713(4) 0.033(2) Uani 1 d . .
H8A H -0.3477(11) 0.2828(4) 0.7907(4) 0.040 Uiso 1 calc R .
H8B H -0.5560(11) 0.2404(4) 0.7712(4) 0.040 Uiso 1 calc R .
C9 C -0.3535(11) 0.2129(4) 0.6717(5) 0.032(2) Uani 1 d . .
H9A H -0.3906(11) 0.2562(4) 0.6296(5) 0.039 Uiso 1 calc R .
H9B H -0.4302(11) 0.1672(4) 0.6497(5) 0.039 Uiso 1 calc R .
C10 C -0.3452(12) 0.1698(4) 0.8412(5) 0.035(2) Uani 1 d . .
C11 C 0.0133(11) 0.2686(4) 0.6745(5) 0.032(2) Uani 1 d . .
H11 H 0.0615(11) 0.2761(4) 0.7407(5) 0.038 Uiso 1 calc R .
C12 C -0.1273(11) 0.1956(4) 0.6661(5) 0.028(2) Uani 1 d . .
C13 C -0.1718(11) 0.1140(4) 0.5077(5) 0.036(2) Uani 1 d . .
H13 H -0.2965(11) 0.0931(4) 0.5205(5) 0.043 Uiso 1 calc R .
C14 C 0.2088(12) 0.1761(4) 0.4712(5) 0.040(2) Uani 1 d . .
H14 H 0.3354(12) 0.1960(4) 0.4599(5) 0.048 Uiso 1 calc R .
C15 C -0.0597(12) 0.1345(4) 0.7417(5) 0.034(2) Uani 1 d . .
H15A H -0.1163(12) 0.0839(4) 0.7231(5) 0.041 Uiso 1 calc R .
H15B H 0.0861(12) 0.1298(4) 0.7436(5) 0.041 Uiso 1 calc R .
C16 C -0.1218(11) 0.1542(4) 0.8401(4) 0.031(2) Uani 1 d . .
H16A H -0.0863(11) 0.1108(4) 0.8823(4) 0.037 Uiso 1 calc R .
H16B H -0.0481(11) 0.2001(4) 0.8633(4) 0.037 Uiso 1 calc R .
C17 C -0.0803(13) 0.0936(5) 0.4257(5) 0.039(2) Uani 1 d . .
C18 C 0.1085(13) 0.1227(5) 0.4095(5) 0.044(2) Uani 1 d . .
H18 H 0.1709(13) 0.1064(5) 0.3559(5) 0.052 Uiso 1 calc R .
C19 C -0.0855(12) 0.3430(4) 0.6368(5) 0.038(2) Uani 1 d . .
H19A H -0.1960(12) 0.3565(4) 0.6754(5) 0.045 Uiso 1 calc R .
H19B H -0.1415(12) 0.3338(4) 0.5729(5) 0.045 Uiso 1 calc R .
C20 C -0.3469(14) 0.0090(5) 0.3735(6) 0.062(3) Uani 1 d . .
H20A H -0.3896(14) -0.0225(5) 0.3197(6) 0.093 Uiso 1 calc R .
H20B H -0.4478(14) 0.0479(5) 0.3838(6) 0.093 Uiso 1 calc R .
H20C H -0.3286(14) -0.0239(5) 0.4284(6) 0.093 Uiso 1 calc R .
C21 C -0.5418(15) 0.0701(5) 0.8951(6) 0.056(2) Uani 1 d . .
H21A H -0.4613(15) 0.0277(5) 0.9232(6) 0.068 Uiso 1 calc R .
H21B H -0.6768(15) 0.0507(5) 0.8787(6) 0.068 Uiso 1 calc R .
C22 C -0.5485(17) 0.1366(6) 0.9611(7) 0.074(3) Uani 1 d . .
H22A H -0.6800(17) 0.1615(6) 0.9558(7) 0.089 Uiso 1 calc R .
H22B H -0.5211(17) 0.1190(6) 1.0258(7) 0.089 Uiso 1 calc R .

loop_
_geom_bond_atom_site_label_1
_geom_bond_atom_site_label_2
_geom_bond_distance
_geom_bond_site_symmetry_2
_geom_bond_publ_flag
Br1 C19 1.949(7) . ?
O2 C22 1.417(10) . ?
O2 C10 1.427(8) . ?
O3 C6 1.384(8) . ?
O3 C11 1.451(9) . ?
O4 C21 1.393(9) . ?
O4 C10 1.446(8) . ?
O5 C17 1.358(10) . ?
O5 C20 1.402(10) . ?
C6 C7 1.367(10) . ?
C6 C14 1.390(10) . ?
C7 C13 1.383(10) . ?
C7 C12 1.518(10) . ?
C8 C10 1.515(10) . ?
C8 C9 1.527(9) . ?
C9 C12 1.538(10) . ?
C10 C16 1.508(10) . ?
C11 C19 1.509(10) . ?
C11 C12 1.554(9) . ?
C12 C15 1.539(9) . ?
C13 C17 1.389(10) . ?
C14 C18 1.400(11) . ?
C15 C16 1.517(9) . ?
C17 C18 1.381(11) . ?
C21 C22 1.470(12) . ?
